data_1556528
loop_
_publ_author_name
'Stock, P.'
'Wiedemann, D.'
'Petzold, H.'
'Horner, G.'

_publ_section_title
;
 Structural Dynamics of Spin Crossover in Iron(II) Complexes with
 Extended-Tripod Ligands
;
_journal_name_full Inorganics
_journal_page_first 60
_journal_paper_doi 10.3390/inorganics5030060
_journal_volume 5
_journal_year 2017
_chemical_absolute_configuration ad
_chemical_formula_iupac '[Fe (C21 H24 N9 P S)](B F4)2.1.5C H3 C N'
_chemical_formula_moiety '(C21 H24 Fe N9 P S 2+), 2(B F4 1-), 1.5(C2 H3 N)'
_chemical_formula_sum 'C24 H28.5 B2 F8 Fe N10.5 P S'
_chemical_formula_weight 756.57
_chemical_name_systematic
; {tris[1-methyl-2-(pyridin-2-ylmethylene-\kN)hydrazinyl-\kN^2^]phosphane
 sulfide}iron(II) tetrafluoroborate--acetonitrile(2/3)
;
_space_group_crystal_system orthorhombic
_space_group_IT_number 19
_space_group_name_Hall 'P 2ac 2ab'
_space_group_name_H-M_alt 'P 21 21 21'
_atom_sites_solution_hydrogens mixed
_atom_sites_solution_primary dual
_atom_sites_solution_secondary .
_cell_angle_alpha 90
_cell_angle_beta 90
_cell_angle_gamma 90
_cell_formula_units_Z 8
_cell_length_a 11.3421(5)
_cell_length_b 15.3291(7)
_cell_length_c 36.7355(18)
_cell_measurement_reflns_used 5458
_cell_measurement_temperature 150.00(10)
_cell_measurement_theta_max 26.2660
_cell_measurement_theta_min 3.5410
_cell_volume 6387.0(5)
_computing_cell_refinement 'CrysAlisPro 1.171.37 (Agilent Technologies, 2014)'
_computing_data_collection 'CrysAlisPro 1.171.37 (Agilent Technologies, 2014)'
_computing_data_reduction 'CrysAlisPro 1.171.37 (Agilent Technologies, 2014)'
_computing_molecular_graphics 'MERCURY (Macrae et al., 2008)'
_computing_publication_material 'Olex2 (Dolomanov et al., 2009)'
_computing_structure_refinement 'SHELXL-2017 (Sheldrick, 2015b)'
_computing_structure_solution 'SHELXT-2014 (Sheldrick, 2015a)'
_diffrn_ambient_environment N~2~
_diffrn_ambient_temperature 150.00(10)
_diffrn_detector 'CCD plate'
_diffrn_detector_area_resol_mean 16.3031
_diffrn_detector_type 'Agilent Sapphire3'
_diffrn_measured_fraction_theta_full 0.996
_diffrn_measured_fraction_theta_max 0.996
_diffrn_measurement_device '\k-geometry diffractometer'
_diffrn_measurement_device_type 'Agilent Xcalibur'
_diffrn_measurement_method '\w scans'
_diffrn_measurement_specimen_support 'glass capillary'
_diffrn_radiation_monochromator graphite
_diffrn_radiation_probe x-ray
_diffrn_radiation_type 'Mo K\a'
_diffrn_radiation_wavelength 0.71073
_diffrn_reflns_av_R_equivalents 0.0582
_diffrn_reflns_av_unetI/netI 0.0910
_diffrn_reflns_Laue_measured_fraction_full 0.996
_diffrn_reflns_Laue_measured_fraction_max 0.996
_diffrn_reflns_limit_h_max 13
_diffrn_reflns_limit_h_min -8
_diffrn_reflns_limit_k_max 18
_diffrn_reflns_limit_k_min -17
_diffrn_reflns_limit_l_max 45
_diffrn_reflns_limit_l_min -39
_diffrn_reflns_number 27331
_diffrn_reflns_point_group_measured_fraction_full 0.984
_diffrn_reflns_point_group_measured_fraction_max 0.980
_diffrn_reflns_theta_full 25.242
_diffrn_reflns_theta_max 25.999
_diffrn_reflns_theta_min 3.583
_diffrn_source 'fine-focus sealed tube'
_diffrn_source_type 'Agilent Enhance'
_diffrn_standards_interval_count .
_diffrn_standards_interval_time .
_diffrn_standards_number 0
_exptl_absorpt_coefficient_mu 0.671
_exptl_absorpt_correction_T_max 0.921
_exptl_absorpt_correction_T_min 0.819
_exptl_absorpt_correction_type analytical
_exptl_absorpt_process_details
;
CrysAlisPro 1.171.37 (Agilent Technologies, 2014)

Analytical numeric absorption correction using a multifaceted crystal
model based on expressions derived by Clark and Reid (Clark & Reid, 1995).

Empirical absorption correction using spherical harmonics,
implemented in SCALE3 ABSPACK scaling algorithm.
;
_exptl_crystal_colour black
_exptl_crystal_density_diffrn 1.574
_exptl_crystal_density_method 'not measured'
_exptl_crystal_description plate
_exptl_crystal_F_000 3080
_exptl_crystal_size_max 0.4152
_exptl_crystal_size_mid 0.3068
_exptl_crystal_size_min 0.1624
_refine_diff_density_max 0.504
_refine_diff_density_min -0.533
_refine_diff_density_rms 0.068
_refine_ls_abs_structure_details
;
 Flack x determined using 3083 quotients [(I+)-(I-)]/[(I+)+(I-)]
 (Parsons, Flack and Wagner, Acta Cryst. B69 (2013) 249-259).
;
_refine_ls_abs_structure_Flack 0.012(12)
_refine_ls_extinction_coef .
_refine_ls_extinction_method none
_refine_ls_goodness_of_fit_ref 1.018
_refine_ls_hydrogen_treatment constr
_refine_ls_matrix_type full
_refine_ls_number_parameters 932
_refine_ls_number_reflns 12295
_refine_ls_number_restraints 253
_refine_ls_restrained_S_all 1.032
_refine_ls_R_factor_all 0.0810
_refine_ls_R_factor_gt 0.0578
_refine_ls_shift/su_max 0.001
_refine_ls_shift/su_mean 0.000
_refine_ls_structure_factor_coef Fsqd
_refine_ls_weighting_details 'w=1/[\s^2^(Fo^2^)+(0.0427P)^2^+1.3949P] where P=(Fo^2^+2Fc^2^)/3'
_refine_ls_weighting_scheme calc
_refine_ls_wR_factor_gt 0.1078
_refine_ls_wR_factor_ref 0.1180
_reflns_Friedel_coverage 0.780
_reflns_Friedel_fraction_full 0.970
_reflns_Friedel_fraction_max 0.961
_reflns_number_gt 9499
_reflns_number_total 12295
_reflns_threshold_expression I>2\s(I)
_cod_data_source_file stock13_final.cif
_cod_data_source_block stock13
_cod_original_formula_sum 'C24 H28.50 B2 F8 Fe N10.50 P S'
_cod_database_code 1556528
_shelx_space_group_comment
;
The symmetry employed for this shelxl refinement is uniquely defined
by the following loop, which should always be used as a source of
symmetry information in preference to the above space-group names.
They are only intended as comments.
;
_olex2_refinement_description
;
1. Fixed Uiso
 At 1.2 times of:
  All C(H) groups
 At 1.5 times of:
  All C(H,H,H) groups
2. Restrained distances
 B40A-F41A = B40A-F42A = B40A-F43A = B40A-F44A
 1.35467 with sigma of 0.01
 F41A-F42A = F41A-F43A = F41A-F44A = F42A-F43A = F42A-F44A = F43A-F44A
 2.212176 with sigma of 0.02
 B40B-F41B = B40B-F42B = B40B-F43B = B40B-F44B
 1.35467 with sigma of 0.01
 F41B-F42B = F41B-F43B = F41B-F44B = F42B-F43B = F42B-F44B = F43B-F44B
 2.212176 with sigma of 0.02
3. Rigid bond restraints
 N90, C91A, C92A, C91B, C92B
 with sigma for 1-2 distances of 0.01 and sigma for 1-3 distances of 0.01
 B40A, F41A, F42A, F43A, F44A, B40B, F41B, F42B, F43B, F44B
 with sigma for 1-2 distances of 0.01 and sigma for 1-3 distances of 0.01
4. Uiso/Uaniso restraints and constraints
N90 \\sim C91A \\sim C92A \\sim C91B \\sim C92B: within 2A with sigma of 0.01
and sigma for terminal atoms of 0.02
B40A \\sim F41A \\sim F42A \\sim F43A \\sim F44A \\sim B40B \\sim F41B \\sim
F42B \\sim F43B \\sim F44B: within 2A with sigma of 0.01 and sigma for terminal
atoms of 0.02
5. Same fragment restrains
{N90, C91B, C92B} sigma for 1-2: 0.01, 1-3: 0.02
as
{N90, C91A, C92A}
6. Others
 Sof(C91B)=Sof(C92B)=Sof(H92D)=Sof(H92E)=Sof(H92F)=1-FVAR(1)
 Sof(C91A)=Sof(C92A)=Sof(H92A)=Sof(H92B)=Sof(H92C)=FVAR(1)
 Sof(B40B)=Sof(F41B)=Sof(F42B)=Sof(F43B)=Sof(F44B)=1-FVAR(2)
 Sof(B40A)=Sof(F41A)=Sof(F42A)=Sof(F43A)=Sof(F44A)=FVAR(2)
 1(DFIX)=1(DFIX)=FVAR(3)
 1(DFIX)=1(DFIX)=1.633*FVAR(4)
7.a Aromatic/amide H refined with riding coordinates:
 C2(H2), C4(H4), C5(H5), C6(H6), C7(H7), C9(H9), C11(H11), C12(H12), C13(H13),
 C14(H14), C16(H16), C18(H18), C19(H19), C20(H20), C21(H21), C23(H23), C25(H25),
  C26(H26), C27(H27), C28(H28), C30(H30), C32(H32), C33(H33), C34(H34),
 C35(H35), C37(H37), C39(H39), C40(H40), C41(H41), C42(H42)
7.b Idealised Me refined as rotating group:
 C1(H1A,H1B,H1C), C8(H8A,H8B,H8C), C15(H15A,H15B,H15C), C22(H22A,H22B,H22C),
 C29(H29A,H29B,H29C), C36(H36A,H36B,H36C), C72(H72A,H72B,H72C), C82(H82A,H82B,
 H82C), C92A(H92A,H92B,H92C), C92B(H92D,H92E,H92F)
;
_olex2_submission_special_instructions 'No special instructions were received'

loop_
_space_group_symop_operation_xyz
'x, y, z'
'-x+1/2, -y, z+1/2'
'-x, y+1/2, -z+1/2'
'x+1/2, -y+1/2, -z'

loop_
_atom_site_label
_atom_site_type_symbol
_atom_site_fract_x
_atom_site_fract_y
_atom_site_fract_z
_atom_site_U_iso_or_equiv
_atom_site_adp_type
_atom_site_occupancy
_atom_site_site_symmetry_order
_atom_site_calc_flag
_atom_site_refinement_flags_posn
_atom_site_refinement_flags_adp
_atom_site_refinement_flags_occupancy
_atom_site_disorder_assembly
_atom_site_disorder_group
C1 C 0.3459(6) 0.9453(5) 0.68396(19) 0.0386(18) Uani 1 1 d . . . . .
H1A H 0.350072 0.983004 0.705480 0.058 Uiso 1 1 calc GR . . . .
H1B H 0.296108 0.894665 0.689314 0.058 Uiso 1 1 calc GR . . . .
H1C H 0.311971 0.978088 0.663585 0.058 Uiso 1 1 calc GR . . . .
C2 C 0.5213(6) 1.0593(5) 0.66218(17) 0.0297(16) Uani 1 1 d . . . . .
H2 H 0.449095 1.082464 0.670991 0.036 Uiso 1 1 calc R . . . .
C3 C 0.6097(6) 1.1125(5) 0.64443(18) 0.0306(16) Uani 1 1 d . . . . .
C4 C 0.5955(7) 1.2001(5) 0.6367(2) 0.0411(19) Uani 1 1 d . . . . .
H4 H 0.528670 1.230957 0.645441 0.049 Uiso 1 1 calc R . . . .
C5 C 0.6783(8) 1.2416(5) 0.6163(2) 0.049(2) Uani 1 1 d . . . . .
H5 H 0.669986 1.301807 0.610820 0.059 Uiso 1 1 calc R . . . .
C6 C 0.7746(8) 1.1957(5) 0.6038(2) 0.044(2) Uani 1 1 d . . . . .
H6 H 0.833047 1.223448 0.589315 0.052 Uiso 1 1 calc R . . . .
C7 C 0.7844(7) 1.1084(5) 0.61265(18) 0.0351(17) Uani 1 1 d . . . . .
H7 H 0.850768 1.077038 0.603851 0.042 Uiso 1 1 calc R . . . .
C8 C 0.5010(7) 0.8067(6) 0.5758(2) 0.050(2) Uani 1 1 d . . . . .
H8A H 0.510245 0.844412 0.554443 0.075 Uiso 1 1 calc GR . . . .
H8B H 0.418128 0.789546 0.578208 0.075 Uiso 1 1 calc GR . . . .
H8C H 0.549829 0.754391 0.572810 0.075 Uiso 1 1 calc GR . . . .
C9 C 0.7298(6) 0.8653(5) 0.58508(18) 0.0294(16) Uani 1 1 d . . . . .
H9 H 0.708907 0.838782 0.562612 0.035 Uiso 1 1 calc R . . . .
C10 C 0.8493(6) 0.8890(4) 0.59433(17) 0.0259(15) Uani 1 1 d . . . . .
C11 C 0.9438(6) 0.8754(5) 0.57093(19) 0.0353(18) Uani 1 1 d . . . . .
H11 H 0.931805 0.852821 0.547143 0.042 Uiso 1 1 calc R . . . .
C12 C 1.0551(6) 0.8957(5) 0.58313(19) 0.0397(19) Uani 1 1 d . . . . .
H12 H 1.121517 0.886435 0.567864 0.048 Uiso 1 1 calc R . . . .
C13 C 1.0699(6) 0.9297(5) 0.61782(18) 0.0391(19) Uani 1 1 d . . . . .
H13 H 1.146198 0.945170 0.626348 0.047 Uiso 1 1 calc R . . . .
C14 C 0.9725(5) 0.9408(5) 0.63972(18) 0.0299(15) Uani 1 1 d . . . . .
H14 H 0.983334 0.963152 0.663603 0.036 Uiso 1 1 calc R . . . .
C15 C 0.5926(7) 0.7044(5) 0.6965(2) 0.0399(19) Uani 1 1 d . . . . .
H15A H 0.667819 0.674026 0.699883 0.060 Uiso 1 1 calc GR . . . .
H15B H 0.534076 0.663530 0.686712 0.060 Uiso 1 1 calc GR . . . .
H15C H 0.565100 0.727157 0.719895 0.060 Uiso 1 1 calc GR . . . .
C16 C 0.7587(6) 0.8327(5) 0.70877(17) 0.0276(15) Uani 1 1 d . . . . .
H16 H 0.763651 0.781225 0.723117 0.033 Uiso 1 1 calc R . . . .
C17 C 0.8251(6) 0.9103(4) 0.71677(17) 0.0285(16) Uani 1 1 d . . . . .
C18 C 0.9140(6) 0.9145(5) 0.74342(18) 0.0353(18) Uani 1 1 d . . . . .
H18 H 0.936746 0.864091 0.756695 0.042 Uiso 1 1 calc R . . . .
C19 C 0.9668(6) 0.9935(5) 0.74965(19) 0.0360(17) Uani 1 1 d . . . . .
H19 H 1.028459 0.998124 0.767046 0.043 Uiso 1 1 calc R . . . .
C20 C 0.9300(6) 1.0674(5) 0.73044(18) 0.0349(18) Uani 1 1 d . . . . .
H20 H 0.963913 1.122882 0.735128 0.042 Uiso 1 1 calc R . . . .
C21 C 0.8425(6) 1.0574(5) 0.70435(17) 0.0292(15) Uani 1 1 d . . . . .
H21 H 0.816886 1.107572 0.691358 0.035 Uiso 1 1 calc R . . . .
N1 N 0.4660(5) 0.9155(4) 0.67416(15) 0.0304(14) Uani 1 1 d . . . . .
N2 N 0.5485(5) 0.9778(4) 0.66509(14) 0.0264(13) Uani 1 1 d . . . . .
N3 N 0.7046(5) 1.0654(3) 0.63319(13) 0.0265(12) Uani 1 1 d . . . . .
N4 N 0.5380(5) 0.8538(4) 0.60838(15) 0.0305(14) Uani 1 1 d . . . . .
N5 N 0.6537(5) 0.8836(3) 0.61018(14) 0.0265(13) Uani 1 1 d . . . . .
N6 N 0.8625(4) 0.9211(3) 0.62861(13) 0.0237(12) Uani 1 1 d . . . . .
N7 N 0.6086(5) 0.7764(4) 0.67099(16) 0.0309(14) Uani 1 1 d . . . . .
N8 N 0.6918(5) 0.8389(3) 0.68034(14) 0.0265(12) Uani 1 1 d . . . . .
N9 N 0.7924(5) 0.9802(3) 0.69660(12) 0.0238(12) Uani 1 1 d . . . . .
P1 P 0.48830(15) 0.82175(12) 0.65014(5) 0.0321(4) Uani 1 1 d . . . . .
S1 S 0.35556(17) 0.74686(14) 0.64743(6) 0.0476(5) Uani 1 1 d . . . . .
Fe1 Fe 0.70723(8) 0.94518(6) 0.65240(2) 0.0236(2) Uani 1 1 d . . . . .
C22 C -0.1779(6) 0.4733(5) 0.6665(2) 0.0393(18) Uani 1 1 d . . . . .
H22A H -0.207402 0.440857 0.645350 0.059 Uiso 1 1 calc GR . . . .
H22B H -0.232059 0.521247 0.672081 0.059 Uiso 1 1 calc GR . . . .
H22C H -0.172605 0.434050 0.687473 0.059 Uiso 1 1 calc GR . . . .
C23 C 0.0098(6) 0.3665(4) 0.64852(19) 0.0343(17) Uani 1 1 d . . . . .
H23 H -0.059081 0.339658 0.658044 0.041 Uiso 1 1 calc R . . . .
C24 C 0.1038(6) 0.3185(4) 0.63162(19) 0.0306(16) Uani 1 1 d . . . . .
C25 C 0.1049(7) 0.2285(5) 0.6284(2) 0.0375(18) Uani 1 1 d . . . . .
H25 H 0.044553 0.194543 0.639368 0.045 Uiso 1 1 calc R . . . .
C26 C 0.1928(7) 0.1893(5) 0.6095(2) 0.0436(19) Uani 1 1 d . . . . .
H26 H 0.194691 0.127620 0.607027 0.052 Uiso 1 1 calc R . . . .
C27 C 0.2799(7) 0.2405(5) 0.59379(19) 0.0408(19) Uani 1 1 d . . . . .
H27 H 0.341140 0.214410 0.579902 0.049 Uiso 1 1 calc R . . . .
C28 C 0.2764(6) 0.3296(4) 0.59861(18) 0.0319(16) Uani 1 1 d . . . . .
H28 H 0.336974 0.364147 0.588089 0.038 Uiso 1 1 calc R . . . .
C29 C 0.0491(7) 0.7267(5) 0.6797(2) 0.042(2) Uani 1 1 d . . . . .
H29A H 0.031127 0.703307 0.703955 0.064 Uiso 1 1 calc GR . . . .
H29B H -0.017614 0.761645 0.671111 0.064 Uiso 1 1 calc GR . . . .
H29C H 0.119705 0.763336 0.681099 0.064 Uiso 1 1 calc GR . . . .
C30 C 0.2208(6) 0.6035(4) 0.69326(18) 0.0303(16) Uani 1 1 d . . . . .
H30 H 0.219409 0.654610 0.707893 0.036 Uiso 1 1 calc R . . . .
C31 C 0.2937(6) 0.5282(4) 0.70146(16) 0.0263(15) Uani 1 1 d . . . . .
C32 C 0.3772(6) 0.5268(5) 0.72898(18) 0.0313(17) Uani 1 1 d . . . . .
H32 H 0.391789 0.577303 0.743254 0.038 Uiso 1 1 calc R . . . .
C33 C 0.4393(6) 0.4498(5) 0.73536(18) 0.0366(17) Uani 1 1 d . . . . .
H33 H 0.499564 0.447572 0.753309 0.044 Uiso 1 1 calc R . . . .
C34 C 0.4117(6) 0.3775(5) 0.71521(18) 0.0326(17) Uani 1 1 d . . . . .
H34 H 0.450590 0.323760 0.719808 0.039 Uiso 1 1 calc R . . . .
C35 C 0.3274(6) 0.3827(4) 0.68826(17) 0.0274(15) Uani 1 1 d . . . . .
H35 H 0.308617 0.331580 0.674824 0.033 Uiso 1 1 calc R . . . .
C36 C -0.0400(7) 0.6156(5) 0.55925(19) 0.043(2) Uani 1 1 d . . . . .
H36A H -0.002422 0.672759 0.556377 0.064 Uiso 1 1 calc GR . . . .
H36B H -0.125606 0.623026 0.560914 0.064 Uiso 1 1 calc GR . . . .
H36C H -0.021003 0.578866 0.538216 0.064 Uiso 1 1 calc GR . . . .
C37 C 0.1943(6) 0.5703(4) 0.56841(17) 0.0308(16) Uani 1 1 d . . . . .
H37 H 0.169711 0.593848 0.545719 0.037 Uiso 1 1 calc R . . . .
C38 C 0.3175(6) 0.5552(4) 0.57757(16) 0.0270(15) Uani 1 1 d . . . . .
C39 C 0.4099(7) 0.5766(5) 0.5551(2) 0.0385(19) Uani 1 1 d . . . . .
H39 H 0.394972 0.598867 0.531371 0.046 Uiso 1 1 calc R . . . .
C40 C 0.5233(6) 0.5656(5) 0.5668(2) 0.0387(19) Uani 1 1 d . . . . .
H40 H 0.588009 0.579592 0.551496 0.046 Uiso 1 1 calc R . . . .
C41 C 0.5416(6) 0.5334(5) 0.6018(2) 0.0374(18) Uani 1 1 d . . . . .
H41 H 0.619427 0.525610 0.610801 0.045 Uiso 1 1 calc R . . . .
C42 C 0.4467(6) 0.5131(5) 0.62306(17) 0.0299(16) Uani 1 1 d . . . . .
H42 H 0.460161 0.490778 0.646821 0.036 Uiso 1 1 calc R . . . .
N11 N -0.0609(4) 0.5086(4) 0.65825(15) 0.0300(13) Uani 1 1 d . . . . .
N12 N 0.0279(5) 0.4497(3) 0.64953(14) 0.0280(12) Uani 1 1 d . . . . .
N13 N 0.1917(5) 0.3692(3) 0.61738(14) 0.0273(13) Uani 1 1 d . . . . .
N14 N 0.0702(5) 0.6539(4) 0.65426(16) 0.0334(14) Uani 1 1 d . . . . .
N15 N 0.1580(5) 0.5944(3) 0.66412(14) 0.0271(13) Uani 1 1 d . . . . .
N16 N 0.2706(5) 0.4576(3) 0.68025(13) 0.0266(13) Uani 1 1 d . . . . .
N17 N 0.0041(5) 0.5735(4) 0.59287(15) 0.0322(14) Uani 1 1 d . . . . .
N18 N 0.1211(5) 0.5488(4) 0.59401(14) 0.0272(13) Uani 1 1 d . . . . .
N19 N 0.3345(5) 0.5235(3) 0.61159(14) 0.0276(13) Uani 1 1 d . . . . .
P2 P -0.04617(16) 0.60296(12) 0.63390(5) 0.0318(4) Uani 1 1 d . . . . .
S2 S -0.18601(16) 0.67170(12) 0.63218(5) 0.0422(5) Uani 1 1 d . . . . .
Fe2 Fe 0.18276(8) 0.49017(6) 0.63596(2) 0.0250(2) Uani 1 1 d . . . . .
B10 B 0.2129(9) 0.1493(6) 0.7146(3) 0.045(2) Uani 1 1 d . . . . .
F11 F 0.1631(4) 0.0931(3) 0.69035(11) 0.0471(11) Uani 1 1 d . . . . .
F12 F 0.1476(4) 0.2247(3) 0.71765(15) 0.0671(15) Uani 1 1 d . . . . .
F13 F 0.3252(4) 0.1731(3) 0.70329(17) 0.0811(18) Uani 1 1 d . . . . .
F14 F 0.2199(6) 0.1116(4) 0.74864(14) 0.095(2) Uani 1 1 d . . . . .
B20 B 0.2643(9) 0.7826(6) 0.7739(3) 0.044(2) Uani 1 1 d . . . . .
F21 F 0.3451(5) 0.7148(3) 0.76921(16) 0.0799(17) Uani 1 1 d . . . . .
F22 F 0.1932(7) 0.7843(5) 0.74409(17) 0.127(3) Uani 1 1 d . . . . .
F23 F 0.3193(5) 0.8576(4) 0.7782(2) 0.116(3) Uani 1 1 d . . . . .
F24 F 0.1948(5) 0.7658(3) 0.80300(14) 0.0772(17) Uani 1 1 d . . . . .
B30 B -0.0720(10) 0.3626(7) 0.5466(3) 0.050(3) Uani 1 1 d . . . . .
F31 F -0.1457(6) 0.3699(5) 0.51724(17) 0.099(2) Uani 1 1 d . . . . .
F32 F 0.0237(4) 0.4171(3) 0.54219(13) 0.0615(14) Uani 1 1 d . . . . .
F33 F -0.1313(5) 0.3830(4) 0.57840(15) 0.0756(16) Uani 1 1 d . . . . .
F34 F -0.0327(5) 0.2770(3) 0.54835(15) 0.0766(17) Uani 1 1 d . . . . .
B40A B 0.6955(12) 0.7303(8) 0.4964(3) 0.065(3) Uani 0.649(9) 1 d D U P A 1
F41A F 0.7450(15) 0.7268(12) 0.4635(3) 0.085(4) Uani 0.649(9) 1 d D U P A 1
F42A F 0.6620(10) 0.8171(5) 0.5026(2) 0.080(3) Uani 0.649(9) 1 d D U P A 1
F43A F 0.5970(9) 0.6807(7) 0.4973(2) 0.087(3) Uani 0.649(9) 1 d D U P A 1
F44A F 0.7578(10) 0.7119(8) 0.5262(3) 0.108(4) Uani 0.649(9) 1 d D U P A 1
B40B B 0.7245(18) 0.7235(12) 0.4904(5) 0.076(4) Uani 0.351(9) 1 d D U P A 2
F41B F 0.714(2) 0.6377(11) 0.4973(4) 0.100(5) Uani 0.351(9) 1 d D U P A 2
F42B F 0.8252(16) 0.7500(13) 0.5071(5) 0.099(5) Uani 0.351(9) 1 d D U P A 2
F43B F 0.628(2) 0.7694(18) 0.5015(7) 0.119(5) Uani 0.351(9) 1 d D U P A 2
F44B F 0.731(2) 0.7390(15) 0.4540(4) 0.045(4) Uani 0.351(9) 1 d D U P A 2
C71 C 0.5463(9) 0.3651(7) 0.5214(3) 0.059(3) Uani 1 1 d . . . . .
C72 C 0.5921(9) 0.4082(8) 0.4880(3) 0.080(3) Uani 1 1 d . . . . .
H72A H 0.677469 0.416250 0.490137 0.120 Uiso 1 1 calc GR . . . .
H72B H 0.553868 0.465054 0.484966 0.120 Uiso 1 1 calc GR . . . .
H72C H 0.574935 0.371516 0.466745 0.120 Uiso 1 1 calc GR . . . .
N70 N 0.5132(7) 0.3322(6) 0.5460(2) 0.068(2) Uani 1 1 d . . . . .
C81 C 0.2662(9) 0.4084(7) 0.4871(2) 0.061(3) Uani 1 1 d . . . . .
C82 C 0.2300(9) 0.3198(6) 0.4970(3) 0.068(3) Uani 1 1 d . . . . .
H82A H 0.181009 0.295326 0.477539 0.102 Uiso 1 1 calc GR . . . .
H82B H 0.184792 0.321473 0.519698 0.102 Uiso 1 1 calc GR . . . .
H82C H 0.300167 0.283316 0.500324 0.102 Uiso 1 1 calc GR . . . .
N80 N 0.2925(9) 0.4755(6) 0.4786(2) 0.082(3) Uani 1 1 d . . . . .
N90 N 0.8348(7) 0.4943(5) 0.4104(2) 0.067(2) Uani 1 1 d D U . . .
C91A C 0.9044(14) 0.4748(10) 0.4290(4) 0.053(3) Uani 0.736(13) 1 d D U P B 1
C92A C 1.0051(11) 0.4441(10) 0.4508(3) 0.070(4) Uani 0.736(13) 1 d D U P B 1
H92A H 1.036275 0.390156 0.440133 0.105 Uiso 0.736(13) 1 calc GR . P B 1
H92B H 0.979319 0.432787 0.475800 0.105 Uiso 0.736(13) 1 calc GR . P B 1
H92C H 1.066880 0.488765 0.450873 0.105 Uiso 0.736(13) 1 calc GR . P B 1
C91B C 0.887(4) 0.505(3) 0.4344(10) 0.062(5) Uani 0.264(13) 1 d D U P B 2
C92B C 0.930(3) 0.527(2) 0.4710(6) 0.073(7) Uani 0.264(13) 1 d D U P B 2
H92D H 0.900071 0.584520 0.478136 0.110 Uiso 0.264(13) 1 calc GR . P B 2
H92E H 1.016408 0.528042 0.470912 0.110 Uiso 0.264(13) 1 calc GR . P B 2
H92F H 0.902275 0.483031 0.488326 0.110 Uiso 0.264(13) 1 calc GR . P B 2

loop_
_atom_site_aniso_label
_atom_site_aniso_U_11
_atom_site_aniso_U_22
_atom_site_aniso_U_33
_atom_site_aniso_U_23
_atom_site_aniso_U_13
_atom_site_aniso_U_12
C1 0.031(4) 0.046(5) 0.039(4) -0.014(4) 0.005(3) 0.006(4)
C2 0.027(4) 0.030(4) 0.032(4) -0.010(3) 0.001(3) 0.002(3)
C3 0.035(4) 0.027(4) 0.030(4) -0.005(3) -0.008(3) 0.006(3)
C4 0.038(4) 0.034(4) 0.052(5) 0.004(4) -0.009(4) 0.008(4)
C5 0.069(6) 0.030(4) 0.048(5) 0.005(4) -0.016(5) 0.003(5)
C6 0.056(5) 0.031(4) 0.044(4) 0.010(4) -0.011(4) -0.008(4)
C7 0.041(4) 0.032(4) 0.032(4) -0.003(3) -0.002(3) -0.008(4)
C8 0.034(4) 0.064(6) 0.053(5) -0.022(5) 0.005(4) -0.023(4)
C9 0.026(4) 0.032(4) 0.031(4) -0.001(3) 0.002(3) -0.007(3)
C10 0.025(4) 0.025(4) 0.027(3) 0.001(3) 0.005(3) 0.003(3)
C11 0.032(4) 0.044(5) 0.030(4) -0.006(4) 0.004(3) 0.006(4)
C12 0.029(4) 0.049(5) 0.041(4) 0.006(4) 0.010(3) 0.009(4)
C13 0.023(4) 0.059(5) 0.036(4) 0.001(4) -0.004(3) -0.002(4)
C14 0.021(3) 0.035(4) 0.034(4) 0.002(3) 0.002(3) 0.001(3)
C15 0.048(5) 0.024(4) 0.048(5) 0.004(4) 0.013(4) -0.006(4)
C16 0.026(4) 0.030(4) 0.027(3) 0.003(3) 0.005(3) 0.001(3)
C17 0.025(4) 0.029(4) 0.031(4) 0.003(3) 0.008(3) 0.003(3)
C18 0.035(4) 0.046(5) 0.026(4) 0.006(4) 0.005(3) 0.006(4)
C19 0.024(4) 0.048(5) 0.036(4) -0.001(4) 0.000(3) -0.009(4)
C20 0.031(4) 0.043(5) 0.031(4) -0.008(4) 0.005(3) -0.011(4)
C21 0.030(4) 0.028(4) 0.030(4) 0.001(3) 0.004(3) -0.004(4)
N1 0.020(3) 0.029(3) 0.042(3) -0.008(3) 0.008(2) -0.003(3)
N2 0.022(3) 0.028(3) 0.029(3) -0.006(3) -0.002(2) -0.002(3)
N3 0.029(3) 0.026(3) 0.025(3) -0.004(3) -0.001(3) -0.002(3)
N4 0.022(3) 0.032(3) 0.037(3) -0.009(3) -0.002(2) -0.006(3)
N5 0.020(3) 0.023(3) 0.036(3) 0.000(3) 0.000(2) 0.000(3)
N6 0.022(3) 0.024(3) 0.025(3) 0.001(2) 0.001(2) -0.002(2)
N7 0.024(3) 0.021(3) 0.047(4) -0.002(3) 0.007(3) -0.003(3)
N8 0.021(3) 0.021(3) 0.038(3) -0.008(3) 0.009(3) -0.004(3)
N9 0.022(3) 0.028(3) 0.021(3) -0.004(2) 0.009(2) 0.000(3)
P1 0.0252(9) 0.0292(10) 0.0420(10) -0.0093(9) 0.0097(8) -0.0070(8)
S1 0.0336(10) 0.0475(12) 0.0616(13) -0.0156(11) 0.0123(9) -0.0204(10)
Fe1 0.0203(5) 0.0225(5) 0.0281(5) -0.0017(4) 0.0031(4) -0.0017(4)
C22 0.024(4) 0.039(4) 0.055(4) 0.017(4) 0.012(3) 0.001(3)
C23 0.031(4) 0.025(4) 0.047(4) 0.012(4) 0.002(3) -0.005(3)
C24 0.034(4) 0.022(3) 0.036(4) 0.005(3) 0.002(3) -0.002(3)
C25 0.039(4) 0.027(4) 0.047(5) 0.003(4) -0.004(4) -0.003(4)
C26 0.048(5) 0.024(4) 0.058(5) -0.002(4) -0.006(4) 0.004(4)
C27 0.044(5) 0.036(4) 0.042(4) -0.005(4) 0.003(4) 0.005(4)
C28 0.033(4) 0.026(4) 0.036(4) -0.001(3) 0.000(3) 0.003(3)
C29 0.037(4) 0.030(4) 0.060(5) -0.006(4) 0.011(4) 0.008(4)
C30 0.032(4) 0.024(4) 0.034(4) 0.001(3) 0.013(3) -0.006(3)
C31 0.024(3) 0.028(4) 0.027(3) -0.001(3) 0.007(3) 0.000(3)
C32 0.032(4) 0.033(4) 0.029(4) -0.004(3) 0.007(3) -0.003(3)
C33 0.033(4) 0.048(5) 0.028(4) 0.003(4) 0.002(3) 0.007(4)
C34 0.034(4) 0.032(4) 0.033(4) 0.004(3) 0.000(3) 0.007(4)
C35 0.028(4) 0.024(4) 0.031(3) 0.003(3) 0.005(3) 0.001(3)
C36 0.040(5) 0.044(5) 0.044(4) 0.017(4) 0.003(4) 0.011(4)
C37 0.036(4) 0.026(4) 0.031(3) 0.003(3) 0.000(3) 0.002(4)
C38 0.033(4) 0.018(3) 0.029(3) 0.002(3) 0.005(3) 0.005(3)
C39 0.044(5) 0.037(5) 0.035(4) 0.004(4) 0.013(3) -0.002(4)
C40 0.033(4) 0.038(5) 0.045(4) 0.000(4) 0.013(3) -0.004(4)
C41 0.024(4) 0.044(5) 0.045(4) -0.003(4) 0.003(3) -0.001(4)
C42 0.026(4) 0.035(4) 0.029(4) -0.001(3) 0.004(3) 0.001(3)
N11 0.021(3) 0.027(3) 0.041(3) 0.008(3) 0.007(2) 0.005(3)
N12 0.027(3) 0.022(3) 0.035(3) 0.007(3) 0.005(2) 0.002(3)
N13 0.025(3) 0.025(3) 0.031(3) 0.002(2) -0.002(3) 0.005(3)
N14 0.029(3) 0.022(3) 0.050(4) 0.004(3) 0.012(3) 0.008(3)
N15 0.025(3) 0.023(3) 0.034(3) 0.000(3) 0.009(2) 0.000(3)
N16 0.027(3) 0.026(3) 0.027(3) 0.001(3) 0.004(2) 0.006(3)
N17 0.025(3) 0.034(4) 0.038(3) 0.010(3) -0.001(2) 0.005(3)
N18 0.025(3) 0.024(3) 0.033(3) 0.006(3) 0.005(2) 0.003(3)
N19 0.033(3) 0.021(3) 0.029(3) -0.001(2) 0.005(2) 0.004(3)
P2 0.0251(9) 0.0255(9) 0.0448(11) 0.0098(9) 0.0064(9) 0.0058(8)
S2 0.0284(10) 0.0380(10) 0.0603(12) 0.0105(10) 0.0059(9) 0.0127(9)
Fe2 0.0232(5) 0.0214(5) 0.0303(5) 0.0037(4) 0.0033(4) 0.0020(4)
B10 0.038(5) 0.039(5) 0.057(6) -0.006(5) 0.011(5) -0.002(5)
F11 0.050(3) 0.033(2) 0.058(3) -0.008(2) 0.004(2) 0.006(2)
F12 0.048(3) 0.049(3) 0.104(4) -0.030(3) 0.018(3) 0.009(3)
F13 0.034(3) 0.049(3) 0.161(5) -0.026(3) 0.028(3) -0.005(3)
F14 0.126(6) 0.095(4) 0.063(3) 0.020(3) -0.034(3) -0.047(4)
B20 0.050(6) 0.039(6) 0.045(5) -0.004(5) 0.003(5) 0.006(5)
F21 0.083(4) 0.057(3) 0.099(4) -0.022(3) 0.030(3) 0.020(3)
F22 0.137(6) 0.166(8) 0.077(4) -0.012(4) -0.034(4) 0.027(6)
F23 0.055(4) 0.060(4) 0.233(8) -0.060(4) 0.052(5) -0.025(3)
F24 0.097(4) 0.052(3) 0.083(4) 0.002(3) 0.042(3) 0.013(3)
B30 0.056(7) 0.050(6) 0.043(6) 0.004(5) -0.007(5) -0.015(5)
F31 0.081(4) 0.114(6) 0.101(5) 0.015(4) -0.040(4) -0.027(4)
F32 0.067(3) 0.055(3) 0.063(3) -0.004(3) 0.005(3) -0.021(3)
F33 0.078(4) 0.060(3) 0.088(4) 0.000(3) 0.027(3) -0.014(3)
F34 0.092(4) 0.048(3) 0.089(4) 0.014(3) 0.024(3) 0.006(3)
B40A 0.083(8) 0.072(7) 0.039(6) -0.007(6) -0.014(6) 0.002(7)
F41A 0.076(8) 0.109(9) 0.070(7) -0.022(6) 0.020(6) -0.020(7)
F42A 0.153(9) 0.051(5) 0.035(4) 0.003(4) 0.004(5) -0.004(6)
F43A 0.116(7) 0.109(7) 0.036(4) -0.004(5) 0.006(4) -0.063(6)
F44A 0.122(8) 0.125(8) 0.077(6) -0.017(6) -0.061(5) 0.050(7)
B40B 0.100(8) 0.082(8) 0.045(7) -0.005(8) -0.013(8) -0.007(8)
F41B 0.148(11) 0.089(8) 0.064(8) 0.020(7) -0.026(9) -0.033(9)
F42B 0.120(10) 0.112(11) 0.064(9) 0.011(8) -0.040(8) -0.026(9)
F43B 0.132(10) 0.148(12) 0.076(9) -0.001(11) 0.021(9) 0.016(10)
F44B 0.052(9) 0.035(7) 0.047(7) 0.005(7) -0.003(7) 0.006(7)
C71 0.059(6) 0.065(7) 0.053(6) -0.011(5) -0.001(5) 0.016(6)
C72 0.070(7) 0.100(9) 0.069(7) 0.012(6) 0.008(5) 0.006(7)
N70 0.057(5) 0.085(6) 0.063(5) 0.009(5) 0.018(4) 0.004(5)
C81 0.076(7) 0.067(7) 0.041(5) -0.004(5) 0.009(4) -0.012(6)
C82 0.070(7) 0.063(6) 0.071(6) -0.002(5) 0.015(5) -0.002(6)
N80 0.102(7) 0.069(6) 0.075(6) 0.012(5) -0.006(5) -0.033(6)
N90 0.061(5) 0.054(5) 0.085(5) 0.009(4) -0.031(4) -0.007(4)
C91A 0.053(6) 0.055(8) 0.053(6) 0.009(6) -0.011(5) -0.016(6)
C92A 0.061(7) 0.093(10) 0.056(7) 0.027(7) -0.008(5) -0.012(7)
C91B 0.065(9) 0.057(11) 0.064(9) 0.014(9) -0.016(8) -0.021(9)
C92B 0.089(15) 0.076(15) 0.054(11) 0.031(12) -0.016(11) -0.031(14)

loop_
_atom_type_symbol
_atom_type_description
_atom_type_scat_dispersion_real
_atom_type_scat_dispersion_imag
_atom_type_scat_source
C C 0.0033 0.0016 'International Tables Vol C Tables 4.2.6.8 and 6.1.1.4'
H H 0.0000 0.0000 'International Tables Vol C Tables 4.2.6.8 and 6.1.1.4'
B B 0.0013 0.0007 'International Tables Vol C Tables 4.2.6.8 and 6.1.1.4'
N N 0.0061 0.0033 'International Tables Vol C Tables 4.2.6.8 and 6.1.1.4'
F F 0.0171 0.0103 'International Tables Vol C Tables 4.2.6.8 and 6.1.1.4'
P P 0.1023 0.0942 'International Tables Vol C Tables 4.2.6.8 and 6.1.1.4'
S S 0.1246 0.1234 'International Tables Vol C Tables 4.2.6.8 and 6.1.1.4'
Fe Fe 0.3463 0.8444 'International Tables Vol C Tables 4.2.6.8 and 6.1.1.4'

loop_
_exptl_crystal_face_index_h
_exptl_crystal_face_index_k
_exptl_crystal_face_index_l
_exptl_crystal_face_perp_dist
10 -6 38 0.1279
-8 9 -39 0.1918
-12 2 -35 0.1982
-11 -15 -2 0.1713
11 -14 -15 0.1043
11 -15 11 0.1118
-1 -1 52 0.1708
-11 15 4 0.0489
-10 14 21 0.0717
3 -2 -51 0.2351
11 16 1 0.1322
-16 -1 2 0.1202
-7 -11 37 0.2221
12 -8 30 0.1157
-2 -21 -10 0.1645
-8 -7 -42 0.2491
14 -9 -16 0.1233
-11 12 -23 0.1300
-14 9 4 0.0556

loop_
_geom_angle_atom_site_label_1
_geom_angle_atom_site_label_2
_geom_angle_atom_site_label_3
_geom_angle
_geom_angle_site_symmetry_1
_geom_angle_site_symmetry_3
N2 C2 C3 114.7(6) . .
C4 C3 C2 124.1(7) . .
N3 C3 C2 112.7(6) . .
N3 C3 C4 123.0(7) . .
C5 C4 C3 119.2(7) . .
C4 C5 C6 119.5(7) . .
C5 C6 C7 118.6(8) . .
N3 C7 C6 123.5(8) . .
N5 C9 C10 113.8(6) . .
C11 C10 C9 122.8(6) . .
N6 C10 C9 114.3(5) . .
N6 C10 C11 122.8(6) . .
C12 C11 C10 118.2(6) . .
C11 C12 C13 119.7(7) . .
C14 C13 C12 119.0(7) . .
N6 C14 C13 122.6(6) . .
N8 C16 C17 114.2(6) . .
C18 C17 C16 123.7(6) . .
N9 C17 C16 113.5(6) . .
N9 C17 C18 122.7(6) . .
C19 C18 C17 118.1(7) . .
C18 C19 C20 120.0(6) . .
C21 C20 C19 118.3(7) . .
N9 C21 C20 123.0(7) . .
C1 N1 P1 121.5(4) . .
N2 N1 C1 118.0(5) . .
N2 N1 P1 111.0(4) . .
C2 N2 N1 121.9(6) . .
C2 N2 Fe1 117.0(5) . .
N1 N2 Fe1 120.9(4) . .
C3 N3 Fe1 113.5(4) . .
C7 N3 C3 116.2(6) . .
C7 N3 Fe1 130.2(5) . .
C8 N4 P1 120.0(5) . .
N5 N4 C8 118.2(5) . .
N5 N4 P1 111.3(4) . .
C9 N5 N4 121.6(5) . .
C9 N5 Fe1 118.2(5) . .
N4 N5 Fe1 120.0(4) . .
C10 N6 Fe1 112.0(4) . .
C14 N6 C10 117.6(5) . .
C14 N6 Fe1 129.9(4) . .
C15 N7 P1 119.7(5) . .
N8 N7 C15 116.7(5) . .
N8 N7 P1 111.8(4) . .
C16 N8 N7 123.2(6) . .
C16 N8 Fe1 115.9(5) . .
N7 N8 Fe1 120.8(4) . .
C17 N9 Fe1 111.8(4) . .
C21 N9 C17 117.7(5) . .
C21 N9 Fe1 128.6(4) . .
N1 P1 N4 105.8(3) . .
N1 P1 N7 103.2(3) . .
N1 P1 S1 114.8(2) . .
N4 P1 N7 104.8(3) . .
N4 P1 S1 112.9(2) . .
N7 P1 S1 114.2(2) . .
N2 Fe1 N3 80.2(2) . .
N2 Fe1 N6 167.6(2) . .
N2 Fe1 N8 90.3(2) . .
N2 Fe1 N9 100.9(2) . .
N3 Fe1 N6 91.7(2) . .
N5 Fe1 N2 91.6(2) . .
N5 Fe1 N3 99.5(2) . .
N5 Fe1 N6 80.5(2) . .
N5 Fe1 N8 89.2(2) . .
N5 Fe1 N9 163.8(2) . .
N8 Fe1 N3 167.2(2) . .
N8 Fe1 N6 99.0(2) . .
N8 Fe1 N9 80.5(2) . .
N9 Fe1 N3 92.8(2) . .
N9 Fe1 N6 88.8(2) . .
N12 C23 C24 113.6(6) . .
C25 C24 C23 123.7(6) . .
N13 C24 C23 114.5(6) . .
N13 C24 C25 121.8(6) . .
C26 C25 C24 119.5(7) . .
C25 C26 C27 119.1(7) . .
C28 C27 C26 119.1(7) . .
N13 C28 C27 122.7(7) . .
N15 C30 C31 113.6(6) . .
C32 C31 C30 123.6(6) . .
N16 C31 C30 113.9(6) . .
N16 C31 C32 122.5(6) . .
C31 C32 C33 118.8(7) . .
C34 C33 C32 118.6(6) . .
C33 C34 C35 120.1(7) . .
N16 C35 C34 122.5(6) . .
N18 C37 C38 114.0(6) . .
C39 C38 C37 123.7(6) . .
N19 C38 C37 114.0(6) . .
N19 C38 C39 122.2(6) . .
C40 C39 C38 119.8(7) . .
C39 C40 C41 118.4(7) . .
C42 C41 C40 119.4(7) . .
N19 C42 C41 122.5(6) . .
C22 N11 P2 120.7(4) . .
N12 N11 C22 117.6(5) . .
N12 N11 P2 111.0(4) . .
C23 N12 N11 122.2(6) . .
C23 N12 Fe2 117.0(5) . .
N11 N12 Fe2 120.7(4) . .
C24 N13 Fe2 111.3(4) . .
C28 N13 C24 117.7(6) . .
C28 N13 Fe2 130.1(5) . .
C29 N14 P2 119.9(5) . .
N15 N14 C29 116.4(6) . .
N15 N14 P2 111.5(4) . .
C30 N15 N14 122.4(6) . .
C30 N15 Fe2 117.0(5) . .
N14 N15 Fe2 120.4(4) . .
C31 N16 Fe2 111.6(4) . .
C35 N16 C31 117.4(5) . .
C35 N16 Fe2 129.6(4) . .
C36 N17 P2 121.2(5) . .
N18 N17 C36 118.0(5) . .
N18 N17 P2 112.0(4) . .
C37 N18 N17 121.6(5) . .
C37 N18 Fe2 118.0(5) . .
N17 N18 Fe2 120.2(4) . .
C38 N19 Fe2 112.4(4) . .
C42 N19 C38 117.7(6) . .
C42 N19 Fe2 129.7(4) . .
N11 P2 S2 113.8(2) . .
N14 P2 N11 103.5(3) . .
N14 P2 S2 113.9(2) . .
N17 P2 N11 106.0(3) . .
N17 P2 N14 104.8(3) . .
N17 P2 S2 113.8(2) . .
N12 Fe2 N13 80.5(2) . .
N12 Fe2 N16 99.5(2) . .
N12 Fe2 N19 168.2(2) . .
N13 Fe2 N19 92.3(2) . .
N15 Fe2 N12 89.7(2) . .
N15 Fe2 N13 166.2(2) . .
N15 Fe2 N16 80.8(2) . .
N15 Fe2 N19 98.8(2) . .
N16 Fe2 N13 91.2(2) . .
N16 Fe2 N19 90.0(2) . .
N18 Fe2 N12 91.5(2) . .
N18 Fe2 N13 100.4(2) . .
N18 Fe2 N15 89.4(2) . .
N18 Fe2 N16 165.2(2) . .
N18 Fe2 N19 80.5(2) . .
F11 B10 F12 111.1(8) . .
F11 B10 F13 110.6(7) . .
F11 B10 F14 110.6(7) . .
F12 B10 F13 107.2(7) . .
F12 B10 F14 108.0(7) . .
F14 B10 F13 109.2(8) . .
F22 B20 F21 107.7(8) . .
F23 B20 F21 110.7(8) . .
F23 B20 F22 111.1(9) . .
F23 B20 F24 110.4(8) . .
F24 B20 F21 109.8(7) . .
F24 B20 F22 107.1(8) . .
F31 B30 F32 109.9(8) . .
F31 B30 F33 110.4(9) . .
F31 B30 F34 108.1(8) . .
F32 B30 F33 110.1(8) . .
F32 B30 F34 109.1(8) . .
F33 B30 F34 109.2(8) . .
F41A B40A F42A 107.5(11) . .
F41A B40A F43A 110.2(11) . .
F43A B40A F42A 107.8(11) . .
F44A B40A F41A 120.8(13) . .
F44A B40A F42A 102.2(10) . .
F44A B40A F43A 107.4(11) . .
F41B B40B F42B 106.4(15) . .
F41B B40B F43B 112.2(17) . .
F41B B40B F44B 111.1(16) . .
F42B B40B F44B 110.1(16) . .
F43B B40B F42B 112.6(17) . .
F43B B40B F44B 104.5(16) . .
N70 C71 C72 179.0(11) . .
N80 C81 C82 178.0(11) . .
N90 C91A C92A 173.7(17) . .
N90 C91B C92B 166(5) . .

loop_
_geom_bond_atom_site_label_1
_geom_bond_atom_site_label_2
_geom_bond_distance
_geom_bond_site_symmetry_2
C1 N1 1.482(8) .
C2 C3 1.447(10) .
C2 N2 1.291(8) .
C3 C4 1.383(10) .
C3 N3 1.361(8) .
C4 C5 1.358(11) .
C5 C6 1.379(11) .
C6 C7 1.381(10) .
C7 N3 1.351(8) .
C8 N4 1.460(9) .
C9 C10 1.444(9) .
C9 N5 1.294(8) .
C10 C11 1.389(9) .
C10 N6 1.361(8) .
C11 C12 1.375(10) .
C12 C13 1.387(10) .
C13 C14 1.377(9) .
C14 N6 1.347(8) .
C15 N7 1.458(8) .
C16 C17 1.438(9) .
C16 N8 1.295(8) .
C17 C18 1.407(9) .
C17 N9 1.354(8) .
C18 C19 1.370(10) .
C19 C20 1.397(10) .
C20 C21 1.388(9) .
C21 N9 1.345(8) .
N1 N2 1.379(7) .
N1 P1 1.705(6) .
N2 Fe1 1.926(5) .
N3 Fe1 1.973(5) .
N4 N5 1.391(7) .
N4 P1 1.706(6) .
N5 Fe1 1.914(5) .
N6 Fe1 2.000(5) .
N7 N8 1.388(7) .
N7 P1 1.712(6) .
N8 Fe1 1.933(5) .
N9 Fe1 1.964(5) .
P1 S1 1.896(3) .
C22 N11 1.465(8) .
C23 C24 1.436(9) .
C23 N12 1.292(8) .
C24 C25 1.384(9) .
C24 N13 1.368(8) .
C25 C26 1.356(10) .
C26 C27 1.387(10) .
C27 C28 1.379(10) .
C28 N13 1.329(8) .
C29 N14 1.476(9) .
C30 C31 1.451(9) .
C30 N15 1.294(8) .
C31 C32 1.385(9) .
C31 N16 1.360(8) .
C32 C33 1.394(10) .
C33 C34 1.369(10) .
C34 C35 1.379(9) .
C35 N16 1.349(8) .
C36 N17 1.480(8) .
C37 C38 1.456(9) .
C37 N18 1.297(8) .
C38 C39 1.374(9) .
C38 N19 1.354(8) .
C39 C40 1.367(10) .
C40 C41 1.392(10) .
C41 C42 1.366(9) .
C42 N19 1.350(8) .
N11 N12 1.390(7) .
N11 P2 1.709(6) .
N12 Fe2 1.929(5) .
N13 Fe2 1.978(5) .
N14 N15 1.399(7) .
N14 P2 1.706(6) .
N15 Fe2 1.924(5) .
N16 Fe2 1.972(5) .
N17 N18 1.381(7) .
N17 P2 1.674(6) .
N18 Fe2 1.916(5) .
N19 Fe2 2.006(5) .
P2 S2 1.905(3) .
B10 F11 1.362(10) .
B10 F12 1.378(10) .
B10 F13 1.389(10) .
B10 F14 1.379(10) .
B20 F21 1.397(10) .
B20 F22 1.361(11) .
B20 F23 1.318(11) .
B20 F24 1.353(10) .
B30 F31 1.368(11) .
B30 F32 1.379(11) .
B30 F33 1.385(11) .
B30 F34 1.387(12) .
B40A F41A 1.334(11) .
B40A F42A 1.401(12) .
B40A F43A 1.352(12) .
B40A F44A 1.333(11) .
B40B F41B 1.344(13) .
B40B F42B 1.359(13) .
B40B F43B 1.359(13) .
B40B F44B 1.361(13) .
C71 C72 1.488(14) .
C71 N70 1.099(11) .
C81 C82 1.465(13) .
C81 N80 1.114(11) .
N90 C91A 1.086(11) .
N90 C91B 1.076(15) .
C91A C92A 1.471(15) .
C91B C92B 1.466(19) .

loop_
_geom_torsion_atom_site_label_1
_geom_torsion_atom_site_label_2
_geom_torsion_atom_site_label_3
_geom_torsion_atom_site_label_4
_geom_torsion
_geom_torsion_site_symmetry_1
_geom_torsion_site_symmetry_2
_geom_torsion_site_symmetry_3
_geom_torsion_site_symmetry_4
C1 N1 N2 C2 -5.6(9) . . . .
C1 N1 N2 Fe1 179.4(4) . . . .
C1 N1 P1 N4 110.8(5) . . . .
C1 N1 P1 N7 -139.4(5) . . . .
C1 N1 P1 S1 -14.4(6) . . . .
C2 C3 C4 C5 -172.7(7) . . . .
C2 C3 N3 C7 172.5(5) . . . .
C2 C3 N3 Fe1 -10.9(7) . . . .
C3 C2 N2 N1 -166.2(5) . . . .
C3 C2 N2 Fe1 9.0(7) . . . .
C3 C4 C5 C6 0.1(11) . . . .
C4 C3 N3 C7 -2.1(9) . . . .
C4 C3 N3 Fe1 174.5(5) . . . .
C4 C5 C6 C7 -0.6(11) . . . .
C5 C6 C7 N3 -0.2(11) . . . .
C6 C7 N3 C3 1.5(10) . . . .
C6 C7 N3 Fe1 -174.3(5) . . . .
C8 N4 N5 C9 -4.9(9) . . . .
C8 N4 N5 Fe1 -179.6(5) . . . .
C8 N4 P1 N1 -142.7(6) . . . .
C8 N4 P1 N7 108.6(6) . . . .
C8 N4 P1 S1 -16.3(6) . . . .
C9 C10 C11 C12 -176.4(7) . . . .
C9 C10 N6 C14 177.0(6) . . . .
C9 C10 N6 Fe1 -10.1(7) . . . .
C10 C9 N5 N4 -170.1(6) . . . .
C10 C9 N5 Fe1 4.7(8) . . . .
C10 C11 C12 C13 -0.8(12) . . . .
C11 C10 N6 C14 0.4(10) . . . .
C11 C10 N6 Fe1 173.3(6) . . . .
C11 C12 C13 C14 1.4(12) . . . .
C12 C13 C14 N6 -1.1(11) . . . .
C13 C14 N6 C10 0.2(10) . . . .
C13 C14 N6 Fe1 -171.2(6) . . . .
C15 N7 N8 C16 4.5(9) . . . .
C15 N7 N8 Fe1 -171.9(4) . . . .
C15 N7 P1 N1 101.9(5) . . . .
C15 N7 P1 N4 -147.6(5) . . . .
C15 N7 P1 S1 -23.5(6) . . . .
C16 C17 C18 C19 -176.9(6) . . . .
C16 C17 N9 C21 174.4(5) . . . .
C16 C17 N9 Fe1 -19.9(7) . . . .
C17 C16 N8 N7 -170.5(5) . . . .
C17 C16 N8 Fe1 6.0(7) . . . .
C17 C18 C19 C20 1.6(10) . . . .
C18 C17 N9 C21 -4.4(9) . . . .
C18 C17 N9 Fe1 161.2(5) . . . .
C18 C19 C20 C21 -2.2(10) . . . .
C19 C20 C21 N9 -0.4(10) . . . .
C20 C21 N9 C17 3.7(9) . . . .
C20 C21 N9 Fe1 -159.2(5) . . . .
N2 C2 C3 C4 176.1(7) . . . .
N2 C2 C3 N3 1.6(8) . . . .
N2 N1 P1 N4 -34.7(5) . . . .
N2 N1 P1 N7 75.1(5) . . . .
N2 N1 P1 S1 -159.9(4) . . . .
N3 C3 C4 C5 1.3(11) . . . .
N5 C9 C10 C11 -179.4(7) . . . .
N5 C9 C10 N6 4.0(9) . . . .
N5 N4 P1 N1 73.1(5) . . . .
N5 N4 P1 N7 -35.6(5) . . . .
N5 N4 P1 S1 -160.5(4) . . . .
N6 C10 C11 C12 -0.1(11) . . . .
N8 C16 C17 C18 -171.6(6) . . . .
N8 C16 C17 N9 9.6(8) . . . .
N8 N7 P1 N1 -39.8(5) . . . .
N8 N7 P1 N4 70.7(5) . . . .
N8 N7 P1 S1 -165.2(3) . . . .
N9 C17 C18 C19 1.8(10) . . . .
P1 N1 N2 C2 141.3(5) . . . .
P1 N1 N2 Fe1 -33.7(6) . . . .
P1 N4 N5 C9 140.1(6) . . . .
P1 N4 N5 Fe1 -34.7(6) . . . .
P1 N7 N8 C16 147.4(5) . . . .
P1 N7 N8 Fe1 -28.9(6) . . . .
C22 N11 N12 C23 0.1(9) . . . .
C22 N11 N12 Fe2 176.9(5) . . . .
C22 N11 P2 N14 142.1(5) . . . .
C22 N11 P2 N17 -107.9(5) . . . .
C22 N11 P2 S2 18.0(6) . . . .
C23 C24 C25 C26 174.8(7) . . . .
C23 C24 N13 C28 -174.4(6) . . . .
C23 C24 N13 Fe2 15.2(7) . . . .
C24 C23 N12 N11 167.4(6) . . . .
C24 C23 N12 Fe2 -9.6(8) . . . .
C24 C25 C26 C27 0.1(11) . . . .
C25 C24 N13 C28 3.2(10) . . . .
C25 C24 N13 Fe2 -167.2(6) . . . .
C25 C26 C27 C28 1.6(11) . . . .
C26 C27 C28 N13 -0.9(11) . . . .
C27 C28 N13 C24 -1.5(10) . . . .
C27 C28 N13 Fe2 166.9(5) . . . .
C29 N14 N15 C30 -2.3(9) . . . .
C29 N14 N15 Fe2 173.4(4) . . . .
C29 N14 P2 N11 -102.0(5) . . . .
C29 N14 P2 N17 147.1(5) . . . .
C29 N14 P2 S2 22.1(6) . . . .
C30 C31 C32 C33 177.6(6) . . . .
C30 C31 N16 C35 -174.4(5) . . . .
C30 C31 N16 Fe2 17.8(7) . . . .
C31 C30 N15 N14 170.9(5) . . . .
C31 C30 N15 Fe2 -5.0(7) . . . .
C31 C32 C33 C34 -2.9(10) . . . .
C32 C31 N16 C35 3.8(9) . . . .
C32 C31 N16 Fe2 -164.0(5) . . . .
C32 C33 C34 C35 2.6(10) . . . .
C33 C34 C35 N16 0.9(10) . . . .
C34 C35 N16 C31 -4.1(9) . . . .
C34 C35 N16 Fe2 161.1(5) . . . .
C36 N17 N18 C37 7.8(9) . . . .
C36 N17 N18 Fe2 -177.8(5) . . . .
C36 N17 P2 N11 140.0(5) . . . .
C36 N17 P2 N14 -110.9(6) . . . .
C36 N17 P2 S2 14.1(6) . . . .
C37 C38 C39 C40 175.5(7) . . . .
C37 C38 N19 C42 -175.8(6) . . . .
C37 C38 N19 Fe2 8.8(7) . . . .
C38 C37 N18 N17 167.7(6) . . . .
C38 C37 N18 Fe2 -6.9(8) . . . .
C38 C39 C40 C41 -0.5(12) . . . .
C39 C38 N19 C42 -0.1(10) . . . .
C39 C38 N19 Fe2 -175.5(5) . . . .
C39 C40 C41 C42 0.6(12) . . . .
C40 C41 C42 N19 -0.4(11) . . . .
C41 C42 N19 C38 0.2(10) . . . .
C41 C42 N19 Fe2 174.7(5) . . . .
N12 C23 C24 C25 178.2(7) . . . .
N12 C23 C24 N13 -4.3(9) . . . .
N12 N11 P2 N14 -74.3(5) . . . .
N12 N11 P2 N17 35.7(5) . . . .
N12 N11 P2 S2 161.5(4) . . . .
N13 C24 C25 C26 -2.6(11) . . . .
N15 C30 C31 C32 172.9(6) . . . .
N15 C30 C31 N16 -8.9(8) . . . .
N15 N14 P2 N11 39.0(5) . . . .
N15 N14 P2 N17 -71.9(5) . . . .
N15 N14 P2 S2 163.1(3) . . . .
N16 C31 C32 C33 -0.4(10) . . . .
N18 C37 C38 C39 -177.3(7) . . . .
N18 C37 C38 N19 -1.7(9) . . . .
N18 N17 P2 N11 -73.3(5) . . . .
N18 N17 P2 N14 35.9(5) . . . .
N18 N17 P2 S2 160.9(4) . . . .
N19 C38 C39 C40 0.3(11) . . . .
P2 N11 N12 C23 -144.7(6) . . . .
P2 N11 N12 Fe2 32.1(6) . . . .
P2 N14 N15 C30 -144.8(5) . . . .
P2 N14 N15 Fe2 30.9(6) . . . .
P2 N17 N18 C37 -140.1(6) . . . .
P2 N17 N18 Fe2 34.3(6) . . . .
